data_7211501
loop_
_publ_author_name
'Deng, Zhao-Peng'
'Huo, Li-Hua'
'Wang, Huan-Yu'
'Gao, Shan'
'Zhao, Hui'

_publ_section_title
;
 A series of three-dimensional lanthanide metal--organic frameworks with
 biphenylethene-4,4&#x2032;-dicarboxylic acid: Hydrothermal syntheses and
 structures
;
_journal_issue 5
_journal_name_full CrystEngComm
_journal_page_first 1526
_journal_paper_doi 10.1039/b905736f
_journal_volume 12
_journal_year 2010
_chemical_formula_moiety 'C17 H11 Eu O6'
_chemical_formula_sum 'C17 H11 Eu O6'
_chemical_formula_weight 463.22
_chemical_name_systematic
;
?
;
_space_group_IT_number 14
_symmetry_cell_setting monoclinic
_symmetry_space_group_name_Hall '-P 2ybc'
_symmetry_space_group_name_H-M 'P 1 21/c 1'
_atom_sites_solution_hydrogens geom
_atom_sites_solution_primary direct
_atom_sites_solution_secondary difmap
_audit_creation_method SHELXL-97
_cell_angle_alpha 90.00
_cell_angle_beta 93.74(3)
_cell_angle_gamma 90.00
_cell_formula_units_Z 4
_cell_length_a 17.138(3)
_cell_length_b 12.861(3)
_cell_length_c 6.8991(14)
_cell_measurement_reflns_used 12980
_cell_measurement_temperature 295(2)
_cell_measurement_theta_max 27.42
_cell_measurement_theta_min 3.17
_cell_volume 1517.4(5)
_computing_cell_refinement RAPID-AUTO
_computing_data_collection 'RAPID-AUTO (Rigaku Corporation, 1998)'
_computing_data_reduction 'CrystalStructure (Rigaku/MSC and Rigaku Corporation, 2002)'
_computing_molecular_graphics 'ORTEP-II (Johnson, 1976)'
_computing_publication_material SHELXL-97
_computing_structure_refinement 'SHELXL-97 (Sheldrick, 1997)'
_computing_structure_solution 'SHELXS-97 (Sheldrick, 1997)'
_diffrn_ambient_temperature 295(2)
_diffrn_detector_area_resol_mean 10.000
_diffrn_measured_fraction_theta_full 0.998
_diffrn_measured_fraction_theta_max 0.998
_diffrn_measurement_device_type 'Rigaku RAXIS-RAPID'
_diffrn_measurement_method \w
_diffrn_radiation_monochromator graphite
_diffrn_radiation_source 'fine-focus sealed tube'
_diffrn_radiation_type MoK\a
_diffrn_radiation_wavelength 0.71073
_diffrn_reflns_av_R_equivalents 0.0537
_diffrn_reflns_av_sigmaI/netI 0.0457
_diffrn_reflns_limit_h_max 22
_diffrn_reflns_limit_h_min -22
_diffrn_reflns_limit_k_max 16
_diffrn_reflns_limit_k_min -16
_diffrn_reflns_limit_l_max 8
_diffrn_reflns_limit_l_min -8
_diffrn_reflns_number 14669
_diffrn_reflns_theta_full 27.44
_diffrn_reflns_theta_max 27.44
_diffrn_reflns_theta_min 3.17
_diffrn_standards_decay_% 0
_diffrn_standards_interval_count 0
_diffrn_standards_interval_time 0
_diffrn_standards_number 0
_exptl_absorpt_coefficient_mu 4.164
_exptl_absorpt_correction_T_max 0.655
_exptl_absorpt_correction_T_min 0.449
_exptl_absorpt_correction_type multi-scan
_exptl_absorpt_process_details 'ABSCOR (Higashi, 1995)'
_exptl_crystal_colour colorless
_exptl_crystal_density_diffrn 2.028
_exptl_crystal_density_method 'not measured'
_exptl_crystal_description block
_exptl_crystal_F_000 896
_exptl_crystal_size_max 0.24
_exptl_crystal_size_mid 0.16
_exptl_crystal_size_min 0.10
_refine_diff_density_max 0.999
_refine_diff_density_min -1.055
_refine_diff_density_rms 0.122
_refine_ls_extinction_method none
_refine_ls_goodness_of_fit_ref 1.033
_refine_ls_hydrogen_treatment constr
_refine_ls_matrix_type full
_refine_ls_number_parameters 217
_refine_ls_number_reflns 3462
_refine_ls_number_restraints 0
_refine_ls_restrained_S_all 1.033
_refine_ls_R_factor_all 0.0252
_refine_ls_R_factor_gt 0.0231
_refine_ls_shift/su_max 0.009
_refine_ls_shift/su_mean 0.000
_refine_ls_structure_factor_coef Fsqd
_refine_ls_weighting_details 'calc w=1/[\s^2^(Fo^2^)+(0.0186P)^2^+1.0339P] where P=(Fo^2^+2Fc^2^)/3'
_refine_ls_weighting_scheme calc
_refine_ls_wR_factor_gt 0.0553
_refine_ls_wR_factor_ref 0.0564
_reflns_number_gt 3235
_reflns_number_total 3462
_reflns_threshold_expression I>2\s(I)
_cod_data_source_file b905736f.txt
_cod_data_source_block complex2
_cod_original_sg_symbol_H-M 'P 21/c'
_cod_database_code 7211501

loop_
_symmetry_equiv_pos_as_xyz
'x, y, z'
'-x, y+1/2, -z+1/2'
'-x, -y, -z'
'x, -y-1/2, z-1/2'

loop_
_atom_site_label
_atom_site_type_symbol
_atom_site_fract_x
_atom_site_fract_y
_atom_site_fract_z
_atom_site_U_iso_or_equiv
_atom_site_adp_type
_atom_site_occupancy
_atom_site_symmetry_multiplicity
_atom_site_calc_flag
_atom_site_refinement_flags
Eu1 Eu 1.047827(7) 0.871289(8) 0.614273(16) 0.01372(6) Uani 1 1 d .
O1 O 1.00875(11) 0.78885(12) 0.2807(3) 0.0226(4) Uani 1 1 d .
O2 O 0.97112(12) 0.94964(13) 0.3123(3) 0.0266(4) Uani 1 1 d .
O3 O 0.91502(13) 0.88237(14) 0.6848(4) 0.0355(5) Uani 1 1 d .
O4 O 0.86690(11) 1.03241(14) 0.5619(3) 0.0298(4) Uani 1 1 d .
O5 O 0.15071(10) 0.74548(13) 1.0836(3) 0.0229(4) Uani 1 1 d .
O6 O 0.11330(12) 0.88630(13) 0.9141(3) 0.0209(4) Uani 1 1 d .
C1 C 0.85966(16) 0.9459(2) 0.6442(4) 0.0252(6) Uani 1 1 d .
C2 C 0.77934(15) 0.9170(2) 0.6987(4) 0.0226(5) Uani 1 1 d .
C3 C 0.76432(17) 0.8264(2) 0.7993(4) 0.0286(6) Uani 1 1 d .
H3A H 0.8051 0.7812 0.8351 0.034 Uiso 1 1 calc R
C4 C 0.68899(17) 0.8028(2) 0.8466(4) 0.0306(6) Uani 1 1 d .
H4A H 0.6799 0.7420 0.9145 0.037 Uiso 1 1 calc R
C5 C 0.62618(18) 0.86927(19) 0.7937(5) 0.0267(6) Uani 1 1 d .
C6 C 0.64218(17) 0.9589(2) 0.6892(4) 0.0298(6) Uani 1 1 d .
H6A H 0.6014 1.0032 0.6491 0.036 Uiso 1 1 calc R
C7 C 0.71711(16) 0.9831(2) 0.6445(4) 0.0263(6) Uani 1 1 d .
H7A H 0.7264 1.0441 0.5774 0.032 Uiso 1 1 calc R
C8 C 0.54781(17) 0.8448(2) 0.8517(5) 0.0309(6) Uani 1 1 d .
H8A H 0.5404 0.7798 0.9068 0.037 Uiso 1 1 calc R
C9 C 0.48601(17) 0.9079(2) 0.8322(4) 0.0295(6) Uani 1 1 d .
H9A H 0.4946 0.9724 0.7766 0.035 Uiso 1 1 calc R
C10 C 0.40610(17) 0.8880(2) 0.8875(4) 0.0254(6) Uani 1 1 d .
C11 C 0.38483(16) 0.7992(2) 0.9892(4) 0.0270(6) Uani 1 1 d .
H11A H 0.4229 0.7513 1.0310 0.032 Uiso 1 1 calc R
C12 C 0.30800(15) 0.7822(2) 1.0281(4) 0.0231(5) Uani 1 1 d .
H12A H 0.2951 0.7231 1.0968 0.028 Uiso 1 1 calc R
C13 C 0.24920(15) 0.85202(19) 0.9661(4) 0.0184(5) Uani 1 1 d .
C14 C 0.27009(16) 0.94205(19) 0.8696(4) 0.0236(5) Uani 1 1 d .
H14A H 0.2320 0.9903 0.8293 0.028 Uiso 1 1 calc R
C15 C 0.34760(17) 0.9596(2) 0.8337(4) 0.0262(6) Uani 1 1 d .
H15A H 0.3610 1.0208 0.7722 0.031 Uiso 1 1 calc R
C16 C 0.16551(15) 0.82658(18) 0.9911(4) 0.0173(5) Uani 1 1 d .
C17 C 0.97625(18) 0.86964(16) 0.2114(4) 0.0218(6) Uani 1 1 d .
H17A H 0.9558 0.8698 0.0832 0.026 Uiso 1 1 calc R

loop_
_atom_site_aniso_label
_atom_site_aniso_U_11
_atom_site_aniso_U_22
_atom_site_aniso_U_33
_atom_site_aniso_U_23
_atom_site_aniso_U_13
_atom_site_aniso_U_12
Eu1 0.01326(9) 0.01071(8) 0.01728(9) 0.00130(4) 0.00160(6) 0.00068(4)
O1 0.0248(10) 0.0151(8) 0.0279(10) -0.0049(7) 0.0017(8) 0.0033(7)
O2 0.0333(11) 0.0162(8) 0.0294(11) -0.0024(7) -0.0045(9) 0.0063(8)
O3 0.0181(11) 0.0308(11) 0.0591(16) 0.0206(9) 0.0142(10) 0.0084(8)
O4 0.0205(10) 0.0262(10) 0.0437(12) 0.0150(8) 0.0109(9) 0.0039(8)
O5 0.0191(9) 0.0221(8) 0.0274(10) 0.0055(7) 0.0012(8) -0.0046(7)
O6 0.0179(10) 0.0207(8) 0.0240(10) -0.0009(7) -0.0006(8) -0.0001(7)
C1 0.0193(13) 0.0249(13) 0.0325(15) 0.0073(11) 0.0090(11) 0.0027(11)
C2 0.0167(12) 0.0264(13) 0.0251(14) 0.0044(10) 0.0054(11) -0.0011(11)
C3 0.0208(14) 0.0279(14) 0.0375(17) 0.0097(12) 0.0043(12) 0.0012(12)
C4 0.0234(15) 0.0302(14) 0.0388(17) 0.0103(12) 0.0067(13) -0.0044(12)
C5 0.0178(15) 0.0350(16) 0.0276(16) -0.0005(10) 0.0046(12) -0.0037(10)
C6 0.0195(14) 0.0375(15) 0.0325(16) 0.0074(12) 0.0034(12) 0.0036(12)
C7 0.0199(13) 0.0292(13) 0.0304(15) 0.0090(11) 0.0054(11) 0.0028(11)
C8 0.0211(15) 0.0373(15) 0.0350(17) 0.0020(13) 0.0073(12) -0.0078(13)
C9 0.0220(15) 0.0366(15) 0.0305(16) 0.0009(12) 0.0063(12) -0.0093(13)
C10 0.0189(14) 0.0345(14) 0.0231(14) -0.0025(11) 0.0035(12) -0.0065(11)
C11 0.0177(13) 0.0335(14) 0.0298(15) 0.0055(11) 0.0017(11) 0.0018(11)
C12 0.0195(13) 0.0248(12) 0.0249(14) 0.0063(10) 0.0019(11) -0.0012(10)
C13 0.0156(13) 0.0219(11) 0.0175(13) 0.0003(9) 0.0005(10) -0.0040(10)
C14 0.0223(13) 0.0237(12) 0.0247(14) 0.0030(10) 0.0008(11) -0.0028(11)
C15 0.0256(14) 0.0257(13) 0.0273(15) 0.0049(10) 0.0024(11) -0.0072(11)
C16 0.0170(12) 0.0176(11) 0.0172(12) -0.0038(9) 0.0005(10) -0.0018(10)
C17 0.0217(14) 0.0206(13) 0.0224(14) -0.0025(9) -0.0038(12) 0.0035(9)

loop_
_atom_type_symbol
_atom_type_description
_atom_type_scat_dispersion_real
_atom_type_scat_dispersion_imag
_atom_type_scat_source
C C 0.0033 0.0016 'International Tables Vol C Tables 4.2.6.8 and 6.1.1.4'
H H 0.0000 0.0000 'International Tables Vol C Tables 4.2.6.8 and 6.1.1.4'
O O 0.0106 0.0060 'International Tables Vol C Tables 4.2.6.8 and 6.1.1.4'
Eu Eu -0.1578 3.6682 'International Tables Vol C Tables 4.2.6.8 and 6.1.1.4'

loop_
_geom_angle_atom_site_label_1
_geom_angle_atom_site_label_2
_geom_angle_atom_site_label_3
_geom_angle
_geom_angle_site_symmetry_1
_geom_angle_site_symmetry_3
O6 Eu1 O4 98.02(7) 1_655 3_776
O6 Eu1 O5 78.94(7) 1_655 4_675
O4 Eu1 O5 77.92(7) 3_776 4_675
O6 Eu1 O3 103.31(9) 1_655 .
O4 Eu1 O3 136.40(6) 3_776 .
O5 Eu1 O3 143.17(6) 4_675 .
O6 Eu1 O2 78.04(6) 1_655 3_776
O4 Eu1 O2 72.23(7) 3_776 3_776
O5 Eu1 O2 138.94(6) 4_675 3_776
O3 Eu1 O2 75.62(7) . 3_776
O6 Eu1 O1 77.47(6) 1_655 4_576
O4 Eu1 O1 152.56(6) 3_776 4_576
O5 Eu1 O1 74.65(6) 4_675 4_576
O3 Eu1 O1 70.17(6) . 4_576
O2 Eu1 O1 131.40(7) 3_776 4_576
O6 Eu1 O1 157.00(6) 1_655 .
O4 Eu1 O1 83.56(7) 3_776 .
O5 Eu1 O1 78.97(6) 4_675 .
O3 Eu1 O1 90.63(8) . .
O2 Eu1 O1 123.69(6) 3_776 .
O1 Eu1 O1 90.54(3) 4_576 .
O6 Eu1 O2 152.04(6) 1_655 .
O4 Eu1 O2 71.05(7) 3_776 .
O5 Eu1 O2 121.54(6) 4_675 .
O3 Eu1 O2 72.38(8) . .
O2 Eu1 O2 74.13(7) 3_776 .
O1 Eu1 O2 123.94(6) 4_576 .
O1 Eu1 O2 49.85(6) . .
O6 Eu1 C17 173.40(7) 1_655 .
O4 Eu1 C17 75.45(8) 3_776 .
O5 Eu1 C17 100.32(7) 4_675 .
O3 Eu1 C17 81.27(9) . .
O2 Eu1 C17 98.76(6) 3_776 .
O1 Eu1 C17 108.75(6) 4_576 .
O1 Eu1 C17 25.03(6) . .
O2 Eu1 C17 24.83(6) . .
O6 Eu1 C16 17.99(6) 1_655 1_655
O4 Eu1 C16 97.75(7) 3_776 1_655
O5 Eu1 C16 61.58(6) 4_675 1_655
O3 Eu1 C16 113.80(8) . 1_655
O2 Eu1 C16 95.01(6) 3_776 1_655
O1 Eu1 C16 69.66(6) 4_576 1_655
O1 Eu1 C16 139.01(6) . 1_655
O2 Eu1 C16 166.17(6) . 1_655
C17 Eu1 C16 161.83(7) . 1_655
O6 Eu1 Eu1 116.87(4) 1_655 3_776
O4 Eu1 Eu1 66.73(5) 3_776 3_776
O5 Eu1 Eu1 142.54(5) 4_675 3_776
O3 Eu1 Eu1 69.73(5) . 3_776
O2 Eu1 Eu1 38.88(5) 3_776 3_776
O1 Eu1 Eu1 139.57(4) 4_576 3_776
O1 Eu1 Eu1 84.96(4) . 3_776
O2 Eu1 Eu1 35.25(4) . 3_776
C17 Eu1 Eu1 59.95(4) . 3_776
C16 Eu1 Eu1 133.31(4) 1_655 3_776
C17 O1 Eu1 129.66(18) . 4_575
C17 O1 Eu1 94.72(16) . .
Eu1 O1 Eu1 133.92(8) 4_575 .
C17 O2 Eu1 158.39(18) . 3_776
C17 O2 Eu1 94.43(16) . .
Eu1 O2 Eu1 105.87(7) 3_776 .
C1 O3 Eu1 135.19(17) . .
C1 O4 Eu1 142.40(18) . 3_776
C16 O5 Eu1 139.27(16) . 4_476
C16 O6 Eu1 128.04(16) . 1_455
O4 C1 O3 125.0(2) . .
O4 C1 C2 116.9(2) . .
O3 C1 C2 118.1(2) . .
C3 C2 C7 118.8(2) . .
C3 C2 C1 122.5(2) . .
C7 C2 C1 118.7(2) . .
C4 C3 C2 120.5(3) . .
C4 C3 H3A 119.8 . .
C2 C3 H3A 119.8 . .
C3 C4 C5 121.0(3) . .
C3 C4 H4A 119.5 . .
C5 C4 H4A 119.5 . .
C6 C5 C4 117.7(3) . .
C6 C5 C8 122.3(3) . .
C4 C5 C8 120.0(3) . .
C7 C6 C5 121.3(3) . .
C7 C6 H6A 119.3 . .
C5 C6 H6A 119.3 . .
C6 C7 C2 120.7(2) . .
C6 C7 H7A 119.6 . .
C2 C7 H7A 119.6 . .
C9 C8 C5 125.4(3) . .
C9 C8 H8A 117.3 . .
C5 C8 H8A 117.3 . .
C8 C9 C10 128.0(3) . .
C8 C9 H9A 116.0 . .
C10 C9 H9A 116.0 . .
C15 C10 C11 117.8(3) . .
C15 C10 C9 118.8(2) . .
C11 C10 C9 123.4(3) . .
C12 C11 C10 120.7(3) . .
C12 C11 H11A 119.7 . .
C10 C11 H11A 119.7 . .
C11 C12 C13 121.2(2) . .
C11 C12 H12A 119.4 . .
C13 C12 H12A 119.4 . .
C14 C13 C12 118.6(2) . .
C14 C13 C16 121.1(2) . .
C12 C13 C16 120.2(2) . .
C15 C14 C13 120.0(2) . .
C15 C14 H14A 120.0 . .
C13 C14 H14A 120.0 . .
C14 C15 C10 121.7(2) . .
C14 C15 H15A 119.1 . .
C10 C15 H15A 119.1 . .
O5 C16 O6 123.7(2) . .
O5 C16 C13 117.9(2) . .
O6 C16 C13 118.4(2) . .
O5 C16 Eu1 114.79(16) . 1_455
C13 C16 Eu1 114.92(16) . 1_455
O2 C17 O1 120.9(3) . .
O2 C17 Eu1 60.73(15) . .
O1 C17 Eu1 60.26(15) . .
O2 C17 H17A 119.5 . .
O1 C17 H17A 119.5 . .
Eu1 C17 H17A 177.7 . .

loop_
_geom_bond_atom_site_label_1
_geom_bond_atom_site_label_2
_geom_bond_distance
_geom_bond_site_symmetry_2
Eu1 O6 2.296(2) 1_655
Eu1 O4 2.3191(19) 3_776
Eu1 O5 2.3362(17) 4_675
Eu1 O3 2.363(2) .
Eu1 O2 2.3848(17) 3_776
Eu1 O1 2.4715(17) 4_576
Eu1 O1 2.5824(19) .
Eu1 O2 2.594(2) .
Eu1 C17 2.964(3) .
Eu1 C16 3.236(3) 1_655
O1 C17 1.258(3) .
O1 Eu1 2.4715(17) 4_575
O2 C17 1.249(3) .
O2 Eu1 2.3848(17) 3_776
O3 C1 1.269(3) .
O4 C1 1.259(3) .
O4 Eu1 2.3191(19) 3_776
O5 C16 1.257(3) .
O5 Eu1 2.3362(17) 4_476
O6 C16 1.269(3) .
O6 Eu1 2.296(2) 1_455
C1 C2 1.497(4) .
C2 C3 1.389(4) .
C2 C7 1.396(4) .
C3 C4 1.386(4) .
C3 H3A 0.9300 .
C4 C5 1.404(4) .
C4 H4A 0.9300 .
C5 C6 1.397(4) .
C5 C8 1.461(4) .
C6 C7 1.376(4) .
C6 H6A 0.9300 .
C7 H7A 0.9300 .
C8 C9 1.334(4) .
C8 H8A 0.9300 .
C9 C10 1.468(4) .
C9 H9A 0.9300 .
C10 C15 1.394(4) .
C10 C11 1.400(4) .
C11 C12 1.378(4) .
C11 H11A 0.9300 .
C12 C13 1.396(3) .
C12 H12A 0.9300 .
C13 C14 1.394(4) .
C13 C16 1.492(3) .
C14 C15 1.386(4) .
C14 H14A 0.9300 .
C15 H15A 0.9300 .
C16 Eu1 3.236(3) 1_455
C17 H17A 0.9300 .

loop_
_geom_torsion_atom_site_label_1
_geom_torsion_atom_site_label_2
_geom_torsion_atom_site_label_3
_geom_torsion_atom_site_label_4
_geom_torsion
_geom_torsion_site_symmetry_1
_geom_torsion_site_symmetry_4
O6 Eu1 O1 C17 -164.52(18) 1_655 .
O4 Eu1 O1 C17 -69.16(18) 3_776 .
O5 Eu1 O1 C17 -148.05(18) 4_675 .
O3 Eu1 O1 C17 67.52(17) . .
O2 Eu1 O1 C17 -5.5(2) 3_776 .
O1 Eu1 O1 C17 137.70(15) 4_576 .
O2 Eu1 O1 C17 1.43(17) . .
C16 Eu1 O1 C17 -163.58(16) 1_655 .
Eu1 Eu1 O1 C17 -2.06(17) 3_776 .
O6 Eu1 O1 Eu1 1.1(2) 1_655 4_575
O4 Eu1 O1 Eu1 96.45(11) 3_776 4_575
O5 Eu1 O1 Eu1 17.55(10) 4_675 4_575
O3 Eu1 O1 Eu1 -126.87(11) . 4_575
O2 Eu1 O1 Eu1 160.06(10) 3_776 4_575
O1 Eu1 O1 Eu1 -56.70(14) 4_576 4_575
O2 Eu1 O1 Eu1 167.04(15) . 4_575
C17 Eu1 O1 Eu1 165.6(2) . 4_575
C16 Eu1 O1 Eu1 2.03(16) 1_655 4_575
Eu1 Eu1 O1 Eu1 163.55(10) 3_776 4_575
O6 Eu1 O2 C17 166.89(17) 1_655 .
O4 Eu1 O2 C17 96.29(19) 3_776 .
O5 Eu1 O2 C17 34.3(2) 4_675 .
O3 Eu1 O2 C17 -107.88(18) . .
O2 Eu1 O2 C17 172.5(2) 3_776 .
O1 Eu1 O2 C17 -57.9(2) 4_576 .
O1 Eu1 O2 C17 -1.44(17) . .
C16 Eu1 O2 C17 133.4(3) 1_655 .
Eu1 Eu1 O2 C17 172.5(2) 3_776 .
O6 Eu1 O2 Eu1 -5.64(19) 1_655 3_776
O4 Eu1 O2 Eu1 -76.24(8) 3_776 3_776
O5 Eu1 O2 Eu1 -138.18(7) 4_675 3_776
O3 Eu1 O2 Eu1 79.59(9) . 3_776
O2 Eu1 O2 Eu1 0.0 3_776 3_776
O1 Eu1 O2 Eu1 129.60(7) 4_576 3_776
O1 Eu1 O2 Eu1 -173.97(12) . 3_776
C17 Eu1 O2 Eu1 -172.5(2) . 3_776
C16 Eu1 O2 Eu1 -39.2(3) 1_655 3_776
O6 Eu1 O3 C1 115.6(3) 1_655 .
O4 Eu1 O3 C1 -1.6(4) 3_776 .
O5 Eu1 O3 C1 -155.2(3) 4_675 .
O2 Eu1 O3 C1 41.9(3) 3_776 .
O1 Eu1 O3 C1 -173.2(3) 4_576 .
O1 Eu1 O3 C1 -82.9(3) . .
O2 Eu1 O3 C1 -35.7(3) . .
C17 Eu1 O3 C1 -59.6(3) . .
C16 Eu1 O3 C1 131.0(3) 1_655 .
Eu1 Eu1 O3 C1 1.5(3) 3_776 .
Eu1 O4 C1 O3 14.8(5) 3_776 .
Eu1 O4 C1 C2 -165.6(2) 3_776 .
Eu1 O3 C1 O4 -7.9(5) . .
Eu1 O3 C1 C2 172.5(2) . .
O4 C1 C2 C3 -176.5(3) . .
O3 C1 C2 C3 3.1(4) . .
O4 C1 C2 C7 4.2(4) . .
O3 C1 C2 C7 -176.2(3) . .
C7 C2 C3 C4 -0.7(5) . .
C1 C2 C3 C4 180.0(3) . .
C2 C3 C4 C5 0.3(5) . .
C3 C4 C5 C6 1.0(5) . .
C3 C4 C5 C8 -177.6(3) . .
C4 C5 C6 C7 -1.9(5) . .
C8 C5 C6 C7 176.7(3) . .
C5 C6 C7 C2 1.5(5) . .
C3 C2 C7 C6 -0.2(4) . .
C1 C2 C7 C6 179.2(3) . .
C6 C5 C8 C9 -7.7(5) . .
C4 C5 C8 C9 170.9(3) . .
C5 C8 C9 C10 -179.9(3) . .
C8 C9 C10 C15 -172.5(3) . .
C8 C9 C10 C11 6.3(5) . .
C15 C10 C11 C12 2.3(4) . .
C9 C10 C11 C12 -176.5(3) . .
C10 C11 C12 C13 0.6(4) . .
C11 C12 C13 C14 -2.4(4) . .
C11 C12 C13 C16 173.5(2) . .
C12 C13 C14 C15 1.3(4) . .
C16 C13 C14 C15 -174.5(2) . .
C13 C14 C15 C10 1.6(4) . .
C11 C10 C15 C14 -3.4(4) . .
C9 C10 C15 C14 175.5(3) . .
Eu1 O5 C16 O6 20.4(4) 4_476 .
Eu1 O5 C16 C13 -157.74(18) 4_476 .
Eu1 O5 C16 Eu1 -17.4(3) 4_476 1_455
Eu1 O6 C16 O5 -85.0(3) 1_455 .
Eu1 O6 C16 C13 93.1(2) 1_455 .
C14 C13 C16 O5 -178.3(2) . .
C12 C13 C16 O5 5.9(4) . .
C14 C13 C16 O6 3.4(4) . .
C12 C13 C16 O6 -172.3(2) . .
C14 C13 C16 Eu1 41.4(3) . 1_455
C12 C13 C16 Eu1 -134.4(2) . 1_455
Eu1 O2 C17 O1 162.8(4) 3_776 .
Eu1 O2 C17 O1 2.6(3) . .
Eu1 O2 C17 Eu1 160.1(6) 3_776 .
Eu1 O1 C17 O2 -169.2(2) 4_575 .
Eu1 O1 C17 O2 -2.7(3) . .
Eu1 O1 C17 Eu1 -166.6(2) 4_575 .
O4 Eu1 C17 O2 -76.23(17) 3_776 .
O5 Eu1 C17 O2 -150.74(17) 4_675 .
O3 Eu1 C17 O2 66.59(18) . .
O2 Eu1 C17 O2 -7.3(2) 3_776 .
O1 Eu1 C17 O2 132.10(17) 4_576 .
O1 Eu1 C17 O2 177.4(3) . .
C16 Eu1 C17 O2 -146.12(18) 1_655 .
Eu1 Eu1 C17 O2 -4.98(15) 3_776 .
O4 Eu1 C17 O1 106.37(18) 3_776 .
O5 Eu1 C17 O1 31.86(18) 4_675 .
O3 Eu1 C17 O1 -110.80(17) . .
O2 Eu1 C17 O1 175.33(17) 3_776 .
O1 Eu1 C17 O1 -45.29(16) 4_576 .
O2 Eu1 C17 O1 -177.4(3) . .
C16 Eu1 C17 O1 36.5(3) 1_655 .
Eu1 Eu1 C17 O1 177.63(19) 3_776 .
